data_1010111
loop_
_publ_author_name
'Barth, T. F. W.'
'Posnjak, E.'

_publ_section_title
;
Silicate structures of the cristobalite type: II. The crystal structure
of Na~2~ Ca Si O~4~
;
_journal_coden_ASTM ZEKGAX
_journal_issue 1
_journal_name_full
;
Zeitschrift f\"ur Kristallographie - Crystalline Materials
;
_journal_page_first 370
_journal_page_last 375
_journal_paper_doi 10.1524/zkri.1932.81.1.370
_journal_volume 81
_journal_year 1932
_chemical_formula_structural 'Na2 Ca Si O4'
_chemical_formula_sum 'Ca Na2 O4 Si'
_chemical_name_systematic 'Disodium calcium silicate'
_space_group_IT_number 198
_symmetry_cell_setting cubic
_symmetry_Int_Tables_number 198
_symmetry_space_group_name_Hall 'P 2ac 2ab 3'
_symmetry_space_group_name_H-M 'P 21 3'
_cell_angle_alpha 90
_cell_angle_beta 90
_cell_angle_gamma 90
_cell_formula_units_Z 4
_cell_length_a 7.48(1)
_cell_length_b 7.48(1)
_cell_length_c 7.48(1)
_cell_volume 418.5
_cod_database_code 1010111

loop_
_symmetry_equiv_pos_as_xyz
x,y,z
y,z,x
z,x,y
1/2+x,1/2-y,-z
1/2+y,1/2-z,-x
1/2+z,1/2-x,-y
-x,1/2+y,1/2-z
-y,1/2+z,1/2-x
-z,1/2+x,1/2-y
1/2-x,-y,1/2+z
1/2-y,-z,1/2+x
1/2-z,-x,1/2+y

loop_
_atom_site_label
_atom_site_type_symbol
_atom_site_symmetry_multiplicity
_atom_site_Wyckoff_symbol
_atom_site_fract_x
_atom_site_fract_y
_atom_site_fract_z
_atom_site_occupancy
_atom_site_attached_hydrogens
_atom_site_calc_flag
Na1 Na1+ 4 a 0.500(8) 0.500(8) 0.500(8) 1. 0 d
Na2 Na1+ 4 a 0.750(8) 0.750(8) 0.750(8) 1. 0 d
Ca1 Ca2+ 4 a -0.007(8) -0.007(8) -0.007(8) 1. 0 d
Si1 Si4+ 4 a 0.253(8) 0.253(8) 0.253(8) 1. 0 d
O1 O2- 4 a 0.133(14) 0.133(14) 0.133(14) 1. 0 d
O2 O2- 12 b 0.556(14) 0.667(14) 0.222(14) 1. 0 d

loop_
_atom_type_symbol
_atom_type_oxidation_number
Na1+ 1.000
Ca2+ 2.000
Si4+ 4.000
O2- -2.000
